data_4116146
loop_
_publ_author_name
'Venkat R. Thalladi'
'Markus N\"usse'
'Roland Boese'

_publ_section_title
;
 The Melting Point Alternation in \a,\w-Alkanedicarboxylic Acids
;
_journal_name_full 'Journal of the American Chemical Society'
_journal_page_first 9227
_journal_page_last 9236
_journal_paper_doi 10.1021/ja0011459
_journal_volume 122
_journal_year 2000
_chemical_compound_source Fluka
_chemical_formula_moiety 'C9 H16 O4'
_chemical_formula_structural 'C9 H16 O4'
_chemical_formula_sum 'C9 H16 O4'
_chemical_formula_weight 188.22
_chemical_melting_point 379.5
_chemical_name_common 'Azelaic acid'
_chemical_name_systematic
; 
 Nonane-1,9-dioic acid 
;
_space_group_IT_number 15
_symmetry_cell_setting monoclinic
_symmetry_space_group_name_Hall '-C 2yc'
_symmetry_space_group_name_H-M 'C 1 2/c 1'
_atom_sites_solution_hydrogens geom
_atom_sites_solution_primary direct
_atom_sites_solution_secondary difmap
_audit_creation_method SHELXL
_cell_angle_alpha 90.00
_cell_angle_beta 110.809(2)
_cell_angle_gamma 90.00
_cell_formula_units_Z 8
_cell_length_a 22.63660(10)
_cell_length_b 4.71430(10)
_cell_length_c 9.6162(3)
_cell_measurement_temperature 130(2)
_cell_volume 959.26(4)
_computing_structure_refinement 'SHELXL-93 (Sheldrick, 1993)'
_computing_structure_solution 'SHELXS-86 (Sheldrick, 1990)'
_diffrn_ambient_temperature 130(2)
_diffrn_radiation_monochromator graphite
_diffrn_radiation_source 'fine-focus sealed tube'
_diffrn_radiation_type MoK\a
_diffrn_radiation_wavelength 0.71073
_diffrn_reflns_av_R_equivalents 0.0373
_diffrn_reflns_av_sigmaI/netI 0.0386
_diffrn_reflns_limit_h_max 28
_diffrn_reflns_limit_h_min -23
_diffrn_reflns_limit_k_max 5
_diffrn_reflns_limit_k_min -4
_diffrn_reflns_limit_l_max 3
_diffrn_reflns_limit_l_min -12
_diffrn_reflns_number 3783
_diffrn_reflns_theta_max 28.27
_diffrn_reflns_theta_min 1.92
_exptl_absorpt_coefficient_mu 0.102
_exptl_crystal_density_diffrn 1.303
_exptl_crystal_F_000 408
_refine_diff_density_max 0.339
_refine_diff_density_min -0.196
_refine_diff_density_rms 0.065
_refine_ls_extinction_method none
_refine_ls_goodness_of_fit_all 0.997
_refine_ls_goodness_of_fit_obs 1.096
_refine_ls_matrix_type full
_refine_ls_number_parameters 68
_refine_ls_number_reflns 979
_refine_ls_number_restraints 0
_refine_ls_restrained_S_all 0.997
_refine_ls_restrained_S_obs 1.096
_refine_ls_R_factor_all 0.0701
_refine_ls_R_factor_obs 0.0454
_refine_ls_shift/esd_max 0.000
_refine_ls_shift/esd_mean 0.000
_refine_ls_structure_factor_coef Fsqd
_refine_ls_weighting_details 'w=1/[\s^2^(Fo^2^)+(0.0745P)^2^+0.0000P] where P=(Fo^2^+2Fc^2^)/3'
_refine_ls_weighting_scheme calc
_refine_ls_wR_factor_all 0.1187
_refine_ls_wR_factor_obs 0.1080
_reflns_number_observed 690
_reflns_number_total 979
_reflns_observed_criterion >2sigma(I)
_cod_data_source_file ja0011459_08.cif
_cod_data_source_block disa94m
_cod_depositor_comments
;
The following automatic conversions were performed:

'_refine_ls_weighting_scheme' value 'calc
w=1/[\s^2^(Fo^2^)+(0.0745P)^2^+0.0000P] where P=(Fo^2^+2Fc^2^)/3' was
changed to 'calc'. New tag '_refine_ls_weighting_details' was
created. The value of the new tag was set to
'w=1/[\s^2^(Fo^2^)+(0.0745P)^2^+0.0000P] where P=(Fo^2^+2Fc^2^)/3'.

Automatic conversion script
Id: cif_fix_values 3143 2015-03-26 13:38:13Z robertas 
;
_cod_database_code 4116146

loop_
_symmetry_equiv_pos_as_xyz
'x, y, z'
'-x, y, -z+1/2'
'x+1/2, y+1/2, z'
'-x+1/2, y+1/2, -z+1/2'
'-x, -y, -z'
'x, -y, z-1/2'
'-x+1/2, -y+1/2, -z'
'x+1/2, -y+1/2, z-1/2'

loop_
_atom_site_aniso_label
_atom_site_aniso_U_11
_atom_site_aniso_U_22
_atom_site_aniso_U_33
_atom_site_aniso_U_23
_atom_site_aniso_U_13
_atom_site_aniso_U_12
O1 0.0255(8) 0.0301(8) 0.0342(6) -0.0044(5) 0.0199(5) -0.0012(5)
O2 0.0234(7) 0.0288(8) 0.0382(6) -0.0040(5) 0.0220(5) -0.0031(6)
C1 0.0204(9) 0.0263(10) 0.0246(7) 0.0024(7) 0.0127(5) 0.0014(8)
C2 0.0231(10) 0.0265(11) 0.0365(8) -0.0042(7) 0.0202(7) -0.0006(8)
C3 0.0226(10) 0.0260(10) 0.0335(8) -0.0012(6) 0.0185(6) 0.0009(8)
C4 0.0203(10) 0.0258(10) 0.0318(7) -0.0008(6) 0.0170(6) 0.0002(8)
C5 0.0226(14) 0.027(2) 0.0348(11) 0.000 0.0180(10) 0.000

loop_
_atom_site_label
_atom_site_type_symbol
_atom_site_fract_x
_atom_site_fract_y
_atom_site_fract_z
_atom_site_U_iso_or_equiv
_atom_site_thermal_displace_type
_atom_site_occupancy
_atom_site_calc_flag
_atom_site_refinement_flags
O1 O 0.18128(5) -0.3288(2) 0.01885(11) 0.0274(4) Uani 1 d .
O2 O 0.24340(5) 0.0460(3) 0.11156(11) 0.0271(4) Uani 1 d .
H1 H 0.2687(11) -0.0372(51) 0.0617(27) 0.071(7) Uiso 1 d .
C1 C 0.19230(8) -0.1079(4) 0.0901(2) 0.0225(4) Uani 1 d .
C2 C 0.14774(8) 0.0224(4) 0.1555(2) 0.0261(5) Uani 1 d .
H2A H 0.12594(8) 0.1829(4) 0.0913(2) 0.031 Uiso 1 calc R
H2B H 0.17293(8) 0.1018(4) 0.2541(2) 0.031 Uiso 1 calc R
C3 C 0.09804(8) -0.1727(4) 0.1747(2) 0.0251(4) Uani 1 d .
H3B H 0.11862(8) -0.3136(4) 0.2533(2) 0.030 Uiso 1 calc R
H3A H 0.07670(8) -0.2767(4) 0.0807(2) 0.030 Uiso 1 calc R
C4 C 0.04907(7) -0.0059(3) 0.2168(2) 0.0238(4) Uani 1 d .
H4B H 0.07142(7) 0.1109(3) 0.3055(2) 0.029 Uiso 1 calc R
H4A H 0.02694(7) 0.1252(3) 0.1343(2) 0.029 Uiso 1 calc R
C5 C 0.0000 -0.1860(5) 0.2500 0.0260(6) Uani 1 d S
H5A H -0.0218(8) -0.3120(35) 0.1670(17) 0.025(4) Uiso 1 d .

loop_
_atom_type_symbol
_atom_type_description
_atom_type_scat_dispersion_real
_atom_type_scat_dispersion_imag
_atom_type_scat_source
C C 0.0033 0.0016 'International Tables Vol C Tables 4.2.6.8 and 6.1.1.4'
H H 0.0000 0.0000 'International Tables Vol C Tables 4.2.6.8 and 6.1.1.4'
O O 0.0106 0.0060 'International Tables Vol C Tables 4.2.6.8 and 6.1.1.4'

loop_
_geom_angle_atom_site_label_1
_geom_angle_atom_site_label_2
_geom_angle_atom_site_label_3
_geom_angle
_geom_angle_site_symmetry_3
O1 C1 O2 123.32(15) .
O1 C1 C2 123.5(2) .
O2 C1 C2 113.17(15) .
C1 C2 C3 116.27(15) .
C2 C3 C4 111.14(14) .
C5 C4 C3 114.98(14) .
C4 C5 C4 112.1(2) 2

loop_
_geom_bond_atom_site_label_1
_geom_bond_atom_site_label_2
_geom_bond_distance
_geom_bond_site_symmetry_2
O1 C1 1.223(2) .
O2 C1 1.318(2) .
C1 C2 1.497(2) .
C2 C3 1.514(2) .
C3 C4 1.526(2) .
C4 C5 1.519(2) .
C5 C4 1.519(2) 2
